data_7202379
loop_
_publ_author_name
'Harada, Jun'
'Harakawa, Mayuko'
'Ogawa, Keiichiro'

_publ_section_title
;
 Conformational change of all-trans-1,6-diphenyl-1,3,5-hexatriene in
 two crystalline forms
;
_journal_issue 12
_journal_name_full CrystEngComm
_journal_page_first 1777
_journal_paper_doi 10.1039/b811220g
_journal_volume 10
_journal_year 2008
_chemical_formula_sum 'C18 H16'
_chemical_formula_weight 232.31
_chemical_melting_point 469.35
_chemical_name_systematic
;
E,E,E-1,6-diphenyl-1,3,5-hexatriene
;
_space_group_IT_number 14
_symmetry_cell_setting monoclinic
_symmetry_space_group_name_Hall '-P 2ybc'
_symmetry_space_group_name_H-M 'P 1 21/c 1'
_atom_sites_solution_hydrogens difmap
_atom_sites_solution_primary direct
_audit_creation_method SHELXL-97
_cell_angle_alpha 90.00
_cell_angle_beta 96.338(2)
_cell_angle_gamma 90.00
_cell_formula_units_Z 2
_cell_length_a 14.4012(13)
_cell_length_b 7.2212(6)
_cell_length_c 6.2416(6)
_cell_measurement_reflns_used 3692
_cell_measurement_temperature 90
_cell_measurement_theta_max 30.0
_cell_measurement_theta_min 2.8
_cell_volume 645.12(10)
_computing_cell_refinement 'SAINT (Bruker, 1998)'
_computing_data_collection 'SMART (Bruker, 1998)'
_computing_data_reduction SAINT
_computing_molecular_graphics 'SHELXTL (Sheldrick, 2008)'
_computing_publication_material SHELXTL
_computing_structure_refinement 'SHELXL-97 (Sheldrick, 2008)'
_computing_structure_solution 'SHELXS-97 (Sheldrick, 2008)'
_diffrn_ambient_temperature 90
_diffrn_detector_area_resol_mean 8.192
_diffrn_measured_fraction_theta_full 1.000
_diffrn_measured_fraction_theta_max 1.000
_diffrn_measurement_device_type 'Bruker SMART 1000 CCD diffractometer'
_diffrn_measurement_method \w_scan
_diffrn_radiation_monochromator graphite
_diffrn_radiation_source 'fine-focus sealed tube'
_diffrn_radiation_type MoK\a
_diffrn_radiation_wavelength 0.71073
_diffrn_reflns_av_R_equivalents 0.0182
_diffrn_reflns_av_sigmaI/netI 0.0134
_diffrn_reflns_limit_h_max 18
_diffrn_reflns_limit_h_min -18
_diffrn_reflns_limit_k_max 9
_diffrn_reflns_limit_k_min -9
_diffrn_reflns_limit_l_max 8
_diffrn_reflns_limit_l_min -8
_diffrn_reflns_number 7571
_diffrn_reflns_theta_full 27.50
_diffrn_reflns_theta_max 27.50
_diffrn_reflns_theta_min 1.42
_diffrn_standards_decay_% 0
_exptl_absorpt_coefficient_mu 0.067
_exptl_absorpt_correction_T_max 0.9946
_exptl_absorpt_correction_T_min 0.9775
_exptl_absorpt_correction_type multi-scan
_exptl_absorpt_process_details 'SADABS (Sheldrick, 2002)'
_exptl_crystal_colour pale_yellow
_exptl_crystal_density_diffrn 1.196
_exptl_crystal_density_method 'not measured'
_exptl_crystal_description plate
_exptl_crystal_F_000 248
_exptl_crystal_size_max 0.34
_exptl_crystal_size_mid 0.26
_exptl_crystal_size_min 0.08
_refine_diff_density_max 0.398
_refine_diff_density_min -0.169
_refine_diff_density_rms 0.047
_refine_ls_extinction_method none
_refine_ls_goodness_of_fit_ref 1.044
_refine_ls_hydrogen_treatment refall
_refine_ls_matrix_type full
_refine_ls_number_parameters 114
_refine_ls_number_reflns 1491
_refine_ls_number_restraints 0
_refine_ls_restrained_S_all 1.044
_refine_ls_R_factor_all 0.0504
_refine_ls_R_factor_gt 0.0428
_refine_ls_shift/su_max 0.000
_refine_ls_shift/su_mean 0.000
_refine_ls_structure_factor_coef Fsqd
_refine_ls_weighting_details 'calc w=1/[\s^2^(Fo^2^)+(0.0577P)^2^+0.2750P] where P=(Fo^2^+2Fc^2^)/3'
_refine_ls_weighting_scheme calc
_refine_ls_wR_factor_gt 0.1090
_refine_ls_wR_factor_ref 0.1149
_reflns_number_gt 1266
_reflns_number_total 1491
_reflns_threshold_expression >2sigma(I)
_cod_data_source_file b811220g.txt
_cod_data_source_block mono90k
_cod_depositor_comments
;
The following automatic conversions were performed:
'_exptl_absorpt_correction_type' value 'multi_scan' changed to
'multi-scan' according to
'/home/saulius/struct/CIF-dictionaries/cif_core.dic' dictionary named
'cif_core.dic' version 2.4.1 from 2010-06-29.

Automatic conversion script
Id: cif_fix_enum 1527 2010-12-29 10:47:43Z saulius 

The following automatic conversions were performed:

'_chemical_melting_point' value '196.2_C' was changed to '469.35' -
it was converted from degrees Celsius(C) to Kelvins(K).

Automatic conversion script
Id: cif_fix_values 1646 2011-03-28 12:23:43Z adriana 
;
_cod_original_sg_symbol_H-M P_1_21/c_1
_cod_database_code 7202379

loop_
_symmetry_equiv_pos_as_xyz
'x, y, z'
'-x, y+1/2, -z+1/2'
'-x, -y, -z'
'x, -y-1/2, z-1/2'

loop_
_atom_site_label
_atom_site_type_symbol
_atom_site_fract_x
_atom_site_fract_y
_atom_site_fract_z
_atom_site_U_iso_or_equiv
_atom_site_adp_type
_atom_site_occupancy
_atom_site_symmetry_multiplicity
_atom_site_calc_flag
_atom_site_refinement_flags
_atom_site_disorder_assembly
_atom_site_disorder_group
C1 C 0.77317(8) 0.49908(15) 0.46948(18) 0.0168(3) Uani 1 1 d . . .
C2 C 0.75314(9) 0.41912(16) 0.26485(19) 0.0199(3) Uani 1 1 d . . .
C3 C 0.66318(9) 0.42065(17) 0.15888(19) 0.0213(3) Uani 1 1 d . . .
C4 C 0.59145(8) 0.50405(17) 0.25454(19) 0.0204(3) Uani 1 1 d . . .
C5 C 0.61098(8) 0.58991(16) 0.45408(19) 0.0199(3) Uani 1 1 d . . .
C6 C 0.70039(8) 0.58785(16) 0.56049(18) 0.0181(3) Uani 1 1 d . . .
C7 C 0.86698(8) 0.47637(16) 0.58331(19) 0.0188(3) Uani 1 1 d . . .
C8 C 0.89528(8) 0.52546(16) 0.78792(19) 0.0187(3) Uani 1 1 d . . .
C9 C 0.98590(8) 0.47948(16) 0.89619(19) 0.0193(3) Uani 1 1 d . . .
H2 H 0.8036(10) 0.360(2) 0.200(2) 0.027(4) Uiso 1 1 d . . .
H3 H 0.6503(10) 0.360(2) 0.016(2) 0.026(4) Uiso 1 1 d . . .
H4 H 0.5274(10) 0.503(2) 0.182(2) 0.018(3) Uiso 1 1 d . . .
H5 H 0.5613(11) 0.649(2) 0.521(2) 0.027(4) Uiso 1 1 d . . .
H6 H 0.7116(9) 0.647(2) 0.703(2) 0.022(4) Uiso 1 1 d . . .
H7 H 0.9112(10) 0.412(2) 0.504(2) 0.026(4) Uiso 1 1 d . . .
H8 H 0.8513(10) 0.588(2) 0.872(2) 0.025(4) Uiso 1 1 d . . .
H9 H 1.0291(11) 0.409(2) 0.810(2) 0.029(4) Uiso 1 1 d . . .

loop_
_atom_site_aniso_label
_atom_site_aniso_U_11
_atom_site_aniso_U_22
_atom_site_aniso_U_33
_atom_site_aniso_U_23
_atom_site_aniso_U_13
_atom_site_aniso_U_12
C1 0.0200(6) 0.0134(5) 0.0170(5) 0.0020(4) 0.0017(4) -0.0021(4)
C2 0.0253(6) 0.0160(5) 0.0188(6) -0.0005(4) 0.0042(4) 0.0014(4)
C3 0.0296(6) 0.0183(6) 0.0153(5) -0.0009(4) -0.0006(4) -0.0027(5)
C4 0.0209(6) 0.0207(6) 0.0187(5) 0.0027(4) -0.0026(4) -0.0030(4)
C5 0.0202(6) 0.0189(6) 0.0208(6) 0.0013(4) 0.0032(5) -0.0009(4)
C6 0.0218(6) 0.0162(5) 0.0164(5) -0.0006(4) 0.0022(4) -0.0020(4)
C7 0.0193(6) 0.0160(5) 0.0213(6) 0.0011(4) 0.0032(5) -0.0003(4)
C8 0.0186(6) 0.0164(5) 0.0210(6) 0.0011(4) 0.0021(4) -0.0012(4)
C9 0.0189(6) 0.0166(5) 0.0222(6) 0.0013(4) 0.0015(4) -0.0014(4)

loop_
_atom_type_symbol
_atom_type_description
_atom_type_scat_dispersion_real
_atom_type_scat_dispersion_imag
_atom_type_scat_source
C C 0.0033 0.0016 'International Tables Vol C Tables 4.2.6.8 and 6.1.1.4'
H H 0.0000 0.0000 'International Tables Vol C Tables 4.2.6.8 and 6.1.1.4'

loop_
_geom_angle_atom_site_label_1
_geom_angle_atom_site_label_2
_geom_angle_atom_site_label_3
_geom_angle
_geom_angle_site_symmetry_1
_geom_angle_site_symmetry_3
_geom_angle_publ_flag
C6 C1 C2 118.01(11) . . ?
C6 C1 C7 123.07(10) . . ?
C2 C1 C7 118.80(11) . . ?
C3 C2 C1 121.20(11) . . ?
C3 C2 H2 120.6(9) . . ?
C1 C2 H2 118.2(9) . . ?
C4 C3 C2 119.92(11) . . ?
C4 C3 H3 120.3(8) . . ?
C2 C3 H3 119.8(8) . . ?
C3 C4 C5 119.49(11) . . ?
C3 C4 H4 120.5(8) . . ?
C5 C4 H4 120.1(8) . . ?
C6 C5 C4 120.71(11) . . ?
C6 C5 H5 119.5(9) . . ?
C4 C5 H5 119.8(9) . . ?
C5 C6 C1 120.59(11) . . ?
C5 C6 H6 118.8(8) . . ?
C1 C6 H6 120.6(8) . . ?
C8 C7 C1 126.73(11) . . ?
C8 C7 H7 117.7(9) . . ?
C1 C7 H7 115.4(9) . . ?
C7 C8 C9 123.28(11) . . ?
C7 C8 H8 119.1(8) . . ?
C9 C8 H8 117.5(8) . . ?
C9 C9 C8 124.17(14) 3_767 . ?
C9 C9 H9 119.2(9) 3_767 . ?
C8 C9 H9 116.7(9) . . ?

loop_
_geom_bond_atom_site_label_1
_geom_bond_atom_site_label_2
_geom_bond_distance
_geom_bond_site_symmetry_2
_geom_bond_publ_flag
C1 C6 1.4013(16) . ?
C1 C2 1.4023(16) . ?
C1 C7 1.4645(16) . ?
C2 C3 1.3881(17) . ?
C2 H2 0.968(15) . ?
C3 C4 1.3865(18) . ?
C3 H3 0.992(15) . ?
C4 C5 1.3919(16) . ?
C4 H4 0.981(15) . ?
C5 C6 1.3822(16) . ?
C5 H5 0.966(16) . ?
C6 H6 0.981(15) . ?
C7 C8 1.3445(16) . ?
C7 H7 0.967(16) . ?
C8 C9 1.4406(16) . ?
C8 H8 0.979(16) . ?
C9 C9 1.348(2) 3_767 ?
C9 H9 1.003(16) . ?

loop_
_geom_torsion_atom_site_label_1
_geom_torsion_atom_site_label_2
_geom_torsion_atom_site_label_3
_geom_torsion_atom_site_label_4
_geom_torsion
_geom_torsion_site_symmetry_1
_geom_torsion_site_symmetry_2
_geom_torsion_site_symmetry_3
_geom_torsion_site_symmetry_4
_geom_torsion_publ_flag
C6 C1 C2 C3 -2.67(17) . . . . ?
C7 C1 C2 C3 173.62(11) . . . . ?
C1 C2 C3 C4 0.69(18) . . . . ?
C2 C3 C4 C5 1.67(18) . . . . ?
C3 C4 C5 C6 -2.00(18) . . . . ?
C4 C5 C6 C1 -0.04(18) . . . . ?
C2 C1 C6 C5 2.34(16) . . . . ?
C7 C1 C6 C5 -173.79(11) . . . . ?
C6 C1 C7 C8 3.90(19) . . . . ?
C2 C1 C7 C8 -172.20(11) . . . . ?
C1 C7 C8 C9 172.68(11) . . . . ?
C7 C8 C9 C9 -177.06(14) . . . 3_767 ?
